data_4300466
loop_
_publ_author_name
'Brisse, Fran\,cois'
'Mohamed Osman, Awaleh'
'Antonnella, Badia'

_journal_name_full 'Inorganic Chemistry'
_journal_paper_doi 10.1021/ic051357c
_journal_year 2006
_chemical_formula_moiety 'C18 H14 Ag2 F6 O4 S2'
_chemical_formula_sum 'C18 H14 Ag2 F6 O4 S2'
_chemical_formula_weight 688.15
_space_group_IT_number 15
_symmetry_cell_setting monoclinic
_symmetry_space_group_name_Hall '-C 2yc'
_symmetry_space_group_name_H-M 'C 1 2/c 1'
_cell_angle_alpha 90.00
_cell_angle_beta 120.43
_cell_angle_gamma 90.00
_cell_formula_units_Z 8
_cell_length_a 30.2872(3)
_cell_length_b 8.87900(10)
_cell_length_c 18.0509(2)
_cell_measurement_temperature 100(2)
_cell_volume 4185.74(8)
_diffrn_ambient_temperature 100(2)
_exptl_crystal_density_diffrn 2.184
_cod_depositor_comments
;
The following automatic conversions were performed:
'_symmetry_cell_setting' value 'Monoclinic' changed to 'monoclinic'
according to '/home/saulius/struct/CIF-dictionaries/cif_core.dic'
dictionary named 'cif_core.dic' version 2.4.1 from
2010-06-29.

'_geom_bond_publ_flag' value 'Y' changed to 'y' according to
'/home/saulius/struct/CIF-dictionaries/cif_core.dic' dictionary named
'cif_core.dic' version 2.4.1 from 2010-06-29 (42 times).

Automatic conversion script
Id: cif_fix_enum 1527 2010-12-29 10:47:43Z saulius 
;
_cod_original_sg_symbol_H-M 'C 2/c'
_cod_database_code 4300466

loop_
_symmetry_equiv_pos_as_xyz
'x, y, z'
'-x, y, -z+1/2'
'x+1/2, y+1/2, z'
'-x+1/2, y+1/2, -z+1/2'
'-x, -y, -z'
'x, -y, z-1/2'
'-x+1/2, -y+1/2, -z'
'x+1/2, -y+1/2, z-1/2'

loop_
_atom_site_label
_atom_site_type_symbol
_atom_site_fract_x
_atom_site_fract_y
_atom_site_fract_z
_atom_site_U_iso_or_equiv
_atom_site_adp_type
_atom_site_occupancy
_atom_site_symmetry_multiplicity
_atom_site_calc_flag
_atom_site_refinement_flags
_atom_site_disorder_assembly
_atom_site_disorder_group
Ag1 Ag 0.021474(9) 0.45658(4) 0.347742(16) 0.02584(14) Uani 1 1 d . . .
Ag2 Ag 0.024868(9) 0.91580(4) 0.357605(18) 0.03004(14) Uani 1 1 d . . .
S1 S 0.04750(3) 0.21765(11) 0.43213(5) 0.02178(19) Uani 1 1 d . . .
S2 S 0.05269(3) 0.70372(10) 0.46274(5) 0.0221(2) Uani 1 1 d . . .
F1 F 0.17336(9) 0.5394(3) 0.3332(2) 0.0439(7) Uani 1 1 d . . .
F2 F 0.14372(10) 0.6769(3) 0.21943(18) 0.0402(6) Uani 1 1 d . . .
F3 F 0.15155(8) 0.7681(3) 0.33518(15) 0.0310(5) Uani 1 1 d . . .
F4 F 0.15318(10) 1.0552(3) 0.22951(19) 0.0425(6) Uani 1 1 d . . .
F5 F 0.12701(10) 1.2504(3) 0.26726(18) 0.0428(6) Uani 1 1 d . . .
F6 F 0.17198(9) 1.0810(3) 0.36019(17) 0.0375(6) Uani 1 1 d . . .
O1 O 0.07270(11) 0.5997(4) 0.3172(2) 0.0349(7) Uani 1 1 d . . .
O2 O 0.05958(9) 0.5326(3) 0.18734(17) 0.0281(6) Uani 1 1 d . . .
O3 O 0.07405(12) 1.0344(4) 0.3160(2) 0.0370(7) Uani 1 1 d . . .
O4 O 0.05965(10) 0.9636(3) 0.18625(18) 0.0306(6) Uani 1 1 d . . .
C1 C 0.08442(14) 0.5870(4) 0.2606(2) 0.0238(7) Uani 1 1 d . . .
C2 C 0.13859(14) 0.6452(5) 0.2863(2) 0.0259(7) Uani 1 1 d . . .
C3 C 0.08444(14) 1.0230(4) 0.2585(2) 0.0250(7) Uani 1 1 d . . .
C4 C 0.13497(14) 1.1020(5) 0.2793(2) 0.0276(8) Uani 1 1 d . . .
C11 C 0.11581(13) 0.2241(5) 0.4977(2) 0.0232(7) Uani 1 1 d . . .
C12 C 0.14388(15) 0.3165(4) 0.4755(3) 0.0291(9) Uani 1 1 d . . .
H12 H 0.1272 0.3826 0.4277 0.035 Uiso 1 1 calc R . .
C13 C 0.19737(16) 0.3115(5) 0.5245(3) 0.0333(10) Uani 1 1 d . . .
H13 H 0.2171 0.3727 0.5088 0.040 Uiso 1 1 calc R . .
C14 C 0.22158(14) 0.2197(5) 0.5946(3) 0.0343(9) Uani 1 1 d . . .
H14 H 0.2579 0.2184 0.6281 0.041 Uiso 1 1 calc R . .
C15 C 0.19253(14) 0.1272(6) 0.6169(3) 0.0360(9) Uani 1 1 d . . .
H15 H 0.2092 0.0633 0.6657 0.043 Uiso 1 1 calc R . .
C16 C 0.13961(14) 0.1288(5) 0.5680(3) 0.0308(8) Uani 1 1 d . . .
H16 H 0.1198 0.0654 0.5825 0.037 Uiso 1 1 calc R . .
C17 C 0.02725(13) 0.2575(5) 0.5095(2) 0.0250(7) Uani 1 1 d . . .
H17A H 0.0414 0.1811 0.5558 0.030 Uiso 1 1 calc R . .
H17B H 0.0398 0.3579 0.5357 0.030 Uiso 1 1 calc R . .
C21 C 0.12037(14) 0.6974(4) 0.5319(2) 0.0249(8) Uani 1 1 d . . .
C22 C 0.15153(14) 0.7772(5) 0.5101(3) 0.0288(7) Uani 1 1 d . . .
H22 H 0.1370 0.8412 0.4612 0.035 Uiso 1 1 calc R . .
C23 C 0.20461(15) 0.7619(6) 0.5612(3) 0.0350(9) Uani 1 1 d . . .
H23 H 0.2263 0.8127 0.5457 0.042 Uiso 1 1 calc R . .
C24 C 0.22574(15) 0.6734(5) 0.6342(3) 0.0360(10) Uani 1 1 d . . .
H24 H 0.2619 0.6659 0.6698 0.043 Uiso 1 1 calc R . .
C25 C 0.19407(15) 0.5960(5) 0.6551(3) 0.0340(9) Uani 1 1 d . . .
H25 H 0.2087 0.5348 0.7051 0.041 Uiso 1 1 calc R . .
C26 C 0.14168(14) 0.6059(5) 0.6046(3) 0.0292(8) Uani 1 1 d . . .
H26 H 0.1202 0.5508 0.6191 0.035 Uiso 1 1 calc R . .
C27 C 0.03097(12) 0.7463(5) 0.5383(2) 0.0255(8) Uani 1 1 d . . .
H27A H 0.0449 0.6711 0.5853 0.031 Uiso 1 1 calc R . .
H27B H 0.0433 0.8471 0.5639 0.031 Uiso 1 1 calc R . .

loop_
_atom_site_aniso_label
_atom_site_aniso_U_11
_atom_site_aniso_U_22
_atom_site_aniso_U_33
_atom_site_aniso_U_23
_atom_site_aniso_U_13
_atom_site_aniso_U_12
Ag1 0.01479(18) 0.0374(2) 0.02601(19) 0.00366(9) 0.01083(14) 0.00054(8)
Ag2 0.01704(19) 0.0435(2) 0.0309(2) 0.00754(10) 0.01314(14) 0.00133(9)
S1 0.0130(4) 0.0322(4) 0.0225(4) -0.0017(3) 0.0108(3) -0.0007(3)
S2 0.0122(4) 0.0337(5) 0.0226(4) -0.0006(3) 0.0103(3) 0.0002(3)
F1 0.0183(11) 0.0379(14) 0.0638(19) 0.0032(11) 0.0123(12) 0.0016(9)
F2 0.0372(14) 0.0573(18) 0.0387(14) -0.0123(10) 0.0285(12) -0.0180(11)
F3 0.0237(10) 0.0369(13) 0.0340(12) -0.0074(10) 0.0159(9) -0.0079(9)
F4 0.0332(12) 0.0598(17) 0.0491(16) -0.0182(12) 0.0317(13) -0.0151(11)
F5 0.0426(14) 0.0351(15) 0.0554(16) 0.0007(11) 0.0283(13) -0.0055(11)
F6 0.0232(11) 0.0505(15) 0.0332(13) -0.0059(10) 0.0101(10) -0.0063(10)
O1 0.0265(14) 0.0528(19) 0.0319(15) -0.0052(13) 0.0195(13) -0.0129(13)
O2 0.0170(12) 0.0413(17) 0.0257(13) -0.0036(10) 0.0105(11) -0.0016(10)
O3 0.0346(16) 0.0502(19) 0.0383(17) -0.0105(13) 0.0273(14) -0.0136(13)
O4 0.0174(12) 0.0454(17) 0.0282(14) -0.0049(11) 0.0110(11) -0.0040(10)
C1 0.0168(16) 0.0299(19) 0.0261(18) 0.0014(13) 0.0120(14) -0.0003(13)
C2 0.0199(16) 0.0323(19) 0.0289(18) -0.0011(15) 0.0148(15) -0.0010(14)
C3 0.0192(16) 0.032(2) 0.0284(18) -0.0001(14) 0.0152(15) 0.0006(13)
C4 0.0201(16) 0.038(2) 0.0257(18) -0.0032(15) 0.0124(15) -0.0032(14)
C11 0.0127(14) 0.0344(18) 0.0246(17) -0.0043(14) 0.0110(13) -0.0014(13)
C12 0.0209(19) 0.039(2) 0.032(2) -0.0011(14) 0.0166(17) 0.0018(13)
C13 0.0189(19) 0.045(3) 0.041(2) -0.0058(16) 0.0196(19) -0.0052(14)
C14 0.0153(16) 0.048(2) 0.035(2) -0.0070(18) 0.0086(16) -0.0021(16)
C15 0.0193(18) 0.051(3) 0.033(2) 0.0039(18) 0.0095(16) 0.0039(17)
C16 0.0221(17) 0.040(2) 0.0302(19) -0.0003(16) 0.0131(15) -0.0014(15)
C17 0.0161(16) 0.040(2) 0.0234(16) -0.0003(14) 0.0132(13) -0.0004(13)
C21 0.0137(16) 0.036(2) 0.0259(18) -0.0042(13) 0.0110(14) 0.0002(12)
C22 0.0190(17) 0.041(2) 0.0301(18) -0.0021(16) 0.0151(15) -0.0027(15)
C23 0.0199(18) 0.048(3) 0.040(2) 0.0015(18) 0.0171(17) -0.0025(16)
C24 0.0146(18) 0.053(3) 0.037(2) -0.0033(17) 0.0101(17) -0.0026(15)
C25 0.0223(18) 0.047(2) 0.031(2) 0.0037(17) 0.0126(16) 0.0009(16)
C26 0.0202(17) 0.037(2) 0.0317(19) -0.0003(15) 0.0142(16) -0.0010(14)
C27 0.0175(17) 0.041(2) 0.0211(16) -0.0013(14) 0.0121(14) -0.0001(14)

loop_
_geom_bond_atom_site_label_1
_geom_bond_atom_site_label_2
_geom_bond_site_symmetry_1
_geom_bond_site_symmetry_2
_geom_bond_distance
_geom_bond_publ_flag
Ag1 O1 . . 2.279(3) y
Ag1 O2 . 2 2.304(2) y
Ag1 S1 . . 2.4952(9) y
Ag1 S2 . . 2.8338(9) y
Ag1 Ag1 . 2 3.0813(5) y
Ag2 O3 . . 2.242(3) y
Ag2 O4 . 2 2.304(3) y
Ag2 S2 . . 2.4976(9) y
Ag2 S1 . 1_565 2.9204(10) y
S1 C11 . . 1.790(3) y
S1 C17 . . 1.822(3) y
S1 Ag2 . 1_545 2.9204(10) y
S2 C21 . . 1.781(4) y
S2 C27 . . 1.830(3) y
F1 C2 . . 1.343(5) y
F2 C2 . . 1.324(5) y
F3 C2 . . 1.331(5) y
F4 C4 . . 1.336(4) y
F5 C4 . . 1.337(5) y
F6 C4 . . 1.329(5) y
O1 C1 . . 1.245(5) y
O2 C1 . . 1.241(5) y
O2 Ag1 . 2 2.304(2) y
O3 C3 . . 1.231(5) y
O4 C3 . . 1.245(5) y
O4 Ag2 . 2 2.304(3) y
C1 C2 . . 1.550(5) y
C3 C4 . . 1.547(5) y
C11 C12 . . 1.379(5) y
C11 C16 . . 1.387(6) y
C12 C13 . . 1.399(6) y
C12 H12 . . 0.95 ?
C13 C14 . . 1.365(7) y
C13 H13 . . 0.95 ?
C14 C15 . . 1.403(6) y
C14 H14 . . 0.95 ?
C15 C16 . . 1.384(5) y
C15 H15 . . 0.95 ?
C16 H16 . . 0.95 ?
C17 C27 . 5_566 1.521(5) y
C17 H17a . . 0.99 ?
C17 H17b . . 0.99 ?
C21 C22 . . 1.387(5) y
C21 C26 . . 1.392(6) y
C22 C23 . . 1.397(5) y
C22 H22 . . 0.95 ?
C23 C24 . . 1.381(6) y
C23 H23 . . 0.95 ?
C24 C25 . . 1.378(6) y
C24 H24 . . 0.95 ?
C25 C26 . . 1.375(5) y
C25 H25 . . 0.95 ?
C26 H26 . . 0.95 ?
C27 C17 . 5_566 1.521(5) y
C27 H27a . . 0.99 ?
C27 H27b . . 0.99 ?
